data_7058846
loop_
_publ_author_name
'Kumar, Manish'
'Kumar, Gyanendra'
'Dadure, Kanhaiya M.'
'Masram, Dhanraj T.'

_publ_section_title
;
 Copper(ii) complexes based on levofloxacin and 2N-donor ligands:
 synthesis, crystal structures and in vitro biological evaluation
;
_journal_issue 38
_journal_name_full 'New Journal of Chemistry'
_journal_page_first 15462
_journal_paper_doi 10.1039/C9NJ03178B
_journal_volume 43
_journal_year 2019
_chemical_formula_moiety 'C42 H36 Cl Cu F N5 O4, 2(Cl)'
_chemical_formula_sum 'C42 H36 Cl3 Cu F N5 O4'
_chemical_formula_weight 863.65
_space_group_crystal_system triclinic
_space_group_IT_number 2
_space_group_name_Hall '-P 1'
_space_group_name_H-M_alt 'P -1'
_symmetry_space_group_name_Hall '-P 1'
_symmetry_space_group_name_H-M 'P -1'
_atom_sites_solution_hydrogens geom
_atom_sites_solution_primary direct
_audit_creation_date 2019-07-24
_audit_creation_method
;
Olex2 1.2
(compiled 2017.08.10 svn.r3458 for OlexSys, GUI svn.r5381)
;
_audit_update_record
;
2019-08-13 deposited with the CCDC.    2019-08-22 downloaded from the CCDC.
;
_cell_angle_alpha 101.577(8)
_cell_angle_beta 108.055(8)
_cell_angle_gamma 94.122(8)
_cell_formula_units_Z 2
_cell_length_a 12.5234(11)
_cell_length_b 13.0688(14)
_cell_length_c 13.2794(12)
_cell_measurement_reflns_used 4798
_cell_measurement_temperature 293(2)
_cell_measurement_theta_max 23.9380
_cell_measurement_theta_min 3.5090
_cell_volume 2003.2(4)
_computing_cell_refinement 'CrysAlisPro 1.171.38.46 (Rigaku OD, 2015)'
_computing_data_collection 'CrysAlisPro 1.171.38.46 (Rigaku OD, 2015)'
_computing_data_reduction 'CrysAlisPro 1.171.38.46 (Rigaku OD, 2015)'
_computing_molecular_graphics 'Olex2 (Dolomanov et al., 2009)'
_computing_publication_material 'Olex2 (Dolomanov et al., 2009)'
_computing_structure_refinement 'ShelXL (Sheldrick, 2015)'
_computing_structure_solution 'ShelXS (Sheldrick, 2008)'
_diffrn_ambient_temperature 293(2)
_diffrn_detector 'CCD plate'
_diffrn_detector_area_resol_mean 15.9853
_diffrn_detector_type Sapphire3
_diffrn_measured_fraction_theta_full 0.995
_diffrn_measured_fraction_theta_max 0.995
_diffrn_measurement_details
;
List of Runs (angles in degrees, time in seconds):

  # Type    Start    End  Width  t~exp~   \w     \q     \k     \f   Frames
#--------------------------------------------------------------------------
  1  \w     -9.00  79.00   1.00    7.50    --   19.00  77.00  90.00   88
  2  \w      1.00  83.00   1.00    7.50    --   19.00  57.00   0.00   82
  3  \w      0.00  87.00   1.00    7.50    --   19.00  57.00 -90.00   87
  4  \w    -24.00  59.00   1.00    7.50    --   19.00 -99.00 -60.00   83
  5  \w    -17.00  61.00   1.00    7.50    --   19.00-102.00  47.00   78
  6  \w    -18.00  64.00   1.00    7.50    --   19.00-107.00 134.89   82
  7  \w    -34.00  53.00   1.00    7.50    --  -15.17  57.00-150.00   87
  8  \w    -84.00   3.00   1.00    7.50    --  -15.17 -38.00 120.00   87
;
_diffrn_measurement_device 'four-circle diffractometer'
_diffrn_measurement_device_type 'Xcalibur, Sapphire3'
_diffrn_measurement_method '\w scans'
_diffrn_orient_matrix_type 'CrysAlisPro convention (1999,Acta A55,543-557)'
_diffrn_orient_matrix_UB_11 -0.0011345000
_diffrn_orient_matrix_UB_12 -0.0081903000
_diffrn_orient_matrix_UB_13 -0.0547839000
_diffrn_orient_matrix_UB_21 0.0259556000
_diffrn_orient_matrix_UB_22 0.0528669000
_diffrn_orient_matrix_UB_23 0.0105986000
_diffrn_orient_matrix_UB_31 0.0542907000
_diffrn_orient_matrix_UB_32 -0.0164939000
_diffrn_orient_matrix_UB_33 0.0150539000
_diffrn_radiation_monochromator graphite
_diffrn_radiation_probe x-ray
_diffrn_radiation_type MoK\a
_diffrn_radiation_wavelength 0.71073
_diffrn_reflns_av_R_equivalents 0.0919
_diffrn_reflns_av_unetI/netI 0.0911
_diffrn_reflns_Laue_measured_fraction_full 0.995
_diffrn_reflns_Laue_measured_fraction_max 0.995
_diffrn_reflns_limit_h_max 15
_diffrn_reflns_limit_h_min -15
_diffrn_reflns_limit_k_max 15
_diffrn_reflns_limit_k_min -15
_diffrn_reflns_limit_l_max 16
_diffrn_reflns_limit_l_min -16
_diffrn_reflns_number 25673
_diffrn_reflns_point_group_measured_fraction_full 0.995
_diffrn_reflns_point_group_measured_fraction_max 0.995
_diffrn_reflns_theta_full 25.242
_diffrn_reflns_theta_max 25.681
_diffrn_reflns_theta_min 3.425
_diffrn_source 'fine-focus sealed X-ray tube'
_diffrn_source_type 'Enhance (Mo) X-ray Source'
_exptl_absorpt_coefficient_mu 0.799
_exptl_absorpt_correction_T_max 1.00000
_exptl_absorpt_correction_T_min 0.59595
_exptl_absorpt_correction_type multi-scan
_exptl_absorpt_process_details
;
CrysAlisPro 1.171.38.46 (Rigaku Oxford Diffraction, 2015)
Empirical absorption correction using spherical harmonics,
 implemented in SCALE3 ABSPACK scaling algorithm.
;
_exptl_crystal_colour 'bluish green'
_exptl_crystal_colour_modifier bluish
_exptl_crystal_colour_primary green
_exptl_crystal_density_diffrn 1.432
_exptl_crystal_description block
_exptl_crystal_F_000 888
_exptl_crystal_size_max 0.09
_exptl_crystal_size_mid 0.07
_exptl_crystal_size_min 0.06
_refine_diff_density_max 1.396
_refine_diff_density_min -0.860
_refine_diff_density_rms 0.139
_refine_ls_extinction_method none
_refine_ls_goodness_of_fit_ref 1.055
_refine_ls_hydrogen_treatment constr
_refine_ls_matrix_type full
_refine_ls_number_parameters 534
_refine_ls_number_reflns 7574
_refine_ls_number_restraints 24
_refine_ls_restrained_S_all 1.055
_refine_ls_R_factor_all 0.1396
_refine_ls_R_factor_gt 0.0998
_refine_ls_shift/su_max 0.000
_refine_ls_shift/su_mean 0.000
_refine_ls_structure_factor_coef Fsqd
_refine_ls_weighting_details 'w=1/[\s^2^(Fo^2^)+(0.1696P)^2^] where P=(Fo^2^+2Fc^2^)/3'
_refine_ls_weighting_scheme calc
_refine_ls_wR_factor_gt 0.2569
_refine_ls_wR_factor_ref 0.2935
_reflns_Friedel_coverage 0.000
_reflns_number_gt 4854
_reflns_number_total 7574
_reflns_threshold_expression 'I > 2\s(I)'
_cod_data_source_file c9nj03178b2.cif
_cod_data_source_block levocubatho
_cod_depositor_comments 'Adding full bibliography for 7058845--7058846.cif.'
_cod_original_cell_volume 2003.2(3)
_cod_database_code 7058846
_shelx_shelxl_version_number 2016/4
_chemical_oxdiff_formula 'C42 H35 Cl Cu F N5 O4 '
_chemical_oxdiff_usercomment 26-04-2018
_shelx_space_group_comment
;
The symmetry employed for this shelxl refinement is uniquely defined
by the following loop, which should always be used as a source of
symmetry information in preference to the above space-group names.
They are only intended as comments.
;
_shelx_estimated_absorpt_t_max 0.954
_shelx_estimated_absorpt_t_min 0.932
_reflns_odcompleteness_completeness 99.77
_reflns_odcompleteness_iscentric 1
_reflns_odcompleteness_theta 26.32
_olex2_refinement_description
;
1. Fixed Uiso
 At 1.2 times of:
  All C(H) groups, All C(H,H) groups, All N(H) groups
 At 1.5 times of:
  All C(H,H,H) groups
2. Restrained distances
3. Uiso/Uaniso restraints and constraints
All non-hydrogen atoms have similar U: within 1A with sigma of 0.04 and sigma
for terminal atoms of 0.08
4. Rigid body (RIGU) restrains
 H33A, C43, H43B, C44, H43A, H44A, H43C, H44B, C33, O4, N3
 with sigma for 1-2 distances of 0.001 and sigma for 1-3 distances of 0.001
5. Others
 Fixed Sof: H33(0.5) H33A(0.5) C32(0.5) H32A(0.5) H32B(0.5) C34(0.5) H34A(0.5)
 H34B(0.5) H34C(0.5) C44(0.5) H44A(0.5) H44B(0.5) C43(0.5) H43A(0.5) H43B(0.5)
 H43C(0.5) Cl3(0.5) Cl1(0.5)
6.a Ternary CH refined with riding coordinates:
 C33(H33), C33(H33A), N5(H5)
6.b Secondary CH2 refined with riding coordinates:
 C32(H32A,H32B), C38(H38A,H38B), C40(H40A,H40B), C39(H39A,H39B), C41(H41A,
 H41B), C44(H44A,H44B)
6.c Me refined with riding coordinates:
 C42(H42A,H42B,H42C)
6.d Aromatic/amide H refined with riding coordinates:
 C2(H2), C6(H6), C30(H30), C18(H18), C7(H7), C11(H11), C35(H35), C12(H12),
 C1(H1), C14(H14), C15(H15), C20(H20), C17(H17), C21(H21), C24(H24), C16(H16),
 C22(H22), C23(H23)
6.e Idealised Me refined as rotating group:
 C34(H34A,H34B,H34C), C43(H43A,H43B,H43C)
;
_olex2_submission_special_instructions 'No special instructions were received'
_oxdiff_exptl_absorpt_empirical_details
;
Empirical correction (ABSPACK) includes:
- Absorption correction using spherical harmonics
- Frame scaling
;
_oxdiff_exptl_absorpt_empirical_full_max 1.320
_oxdiff_exptl_absorpt_empirical_full_min 0.742

loop_
_space_group_symop_operation_xyz
'x, y, z'
'-x, -y, -z'

loop_
_atom_site_label
_atom_site_type_symbol
_atom_site_fract_x
_atom_site_fract_y
_atom_site_fract_z
_atom_site_U_iso_or_equiv
_atom_site_adp_type
_atom_site_occupancy
_atom_site_site_symmetry_order
_atom_site_calc_flag
_atom_site_refinement_flags_posn
_atom_site_refinement_flags_adp
_atom_site_refinement_flags_occupancy
_atom_site_disorder_assembly
_atom_site_disorder_group
C33 C 0.3952(6) 0.2773(7) 0.4227(6) 0.0661(17) Uani 1 1 d . U . . .
H33 H 0.326885 0.297213 0.438068 0.079 Uiso 0.5 1 calc R . P A 1
H33A H 0.321734 0.231974 0.387427 0.079 Uiso 0.5 1 calc R U P B 2
C32 C 0.4952(9) 0.3164(12) 0.5291(9) 0.053(3) Uani 0.5 1 d . U P C 1
H32A H 0.500866 0.392000 0.555943 0.063 Uiso 0.5 1 calc R . P C 1
H32B H 0.485311 0.281684 0.584359 0.063 Uiso 0.5 1 calc R . P C 1
C34 C 0.3733(14) 0.1684(13) 0.3754(13) 0.081(4) Uani 0.5 1 d . U P C 1
H34A H 0.437228 0.146591 0.355731 0.122 Uiso 0.5 1 calc GR . P C 1
H34B H 0.307101 0.153410 0.311356 0.122 Uiso 0.5 1 calc GR . P C 1
H34C H 0.360741 0.130743 0.426688 0.122 Uiso 0.5 1 calc GR . P C 1
Cu1 Cu 0.36249(5) 0.59900(6) 0.06605(6) 0.0496(3) Uani 1 1 d . U . . .
Cl1 Cl 0.37165(16) 0.73861(17) 0.22705(14) 0.0775(6) Uani 1 1 d . U . . .
O1AA O 0.2349(3) 0.5012(4) 0.0581(4) 0.0632(12) Uani 1 1 d . U . . .
N1 N 0.4792(4) 0.6822(4) 0.0272(4) 0.0479(11) Uani 1 1 d . U . . .
O3 O 0.1402(3) 0.4013(4) 0.1237(4) 0.0633(12) Uani 1 1 d . U . . .
F1 F 0.8502(3) 0.4490(3) 0.3585(3) 0.0703(11) Uani 1 1 d . U . . .
N2 N 0.2594(4) 0.6635(4) -0.0455(4) 0.0441(11) Uani 1 1 d . U . . .
C27 C 0.4507(5) 0.4633(4) 0.2042(4) 0.0433(13) Uani 1 1 d . U . . .
C9 C 0.4373(4) 0.7412(4) -0.0430(4) 0.0410(12) Uani 1 1 d . U . . .
C10 C 0.6226(5) 0.8192(4) -0.0298(5) 0.0444(13) Uani 1 1 d . U . . .
O4 O 0.6002(4) 0.2898(5) 0.5034(4) 0.0802(15) Uani 1 1 d . U . . .
C8 C 0.5016(4) 0.8084(4) -0.0789(4) 0.0414(12) Uani 1 1 d . U . . .
C3 C 0.1381(4) 0.7786(5) -0.1911(4) 0.0450(13) Uani 1 1 d . U . . .
C2 C 0.0847(5) 0.7092(5) -0.1496(5) 0.0472(13) Uani 1 1 d . U . . .
H2 H 0.006050 0.700550 -0.169299 0.057 Uiso 1 1 calc R . . . .
N3 N 0.4162(4) 0.3411(4) 0.3479(4) 0.0524(12) Uani 1 1 d . U . . .
C28 C 0.5446(4) 0.4297(4) 0.2802(4) 0.0415(12) Uani 1 1 d . U . . .
C6 C 0.3297(5) 0.8513(5) -0.1975(4) 0.0455(13) Uani 1 1 d . U . . .
H6 H 0.294918 0.887522 -0.249451 0.055 Uiso 1 1 calc R . . . .
C30 C 0.3287(5) 0.3691(5) 0.2736(5) 0.0521(15) Uani 1 1 d . U . . .
H30 H 0.255586 0.346652 0.271270 0.062 Uiso 1 1 calc R . . . .
C31 C 0.6186(5) 0.3420(5) 0.4305(5) 0.0580(16) Uani 1 1 d . U . . .
C36 C 0.7420(5) 0.4272(5) 0.3596(5) 0.0517(15) Uani 1 1 d . U . . .
C37 C 0.7271(5) 0.3693(5) 0.4340(5) 0.0542(15) Uani 1 1 d . U . . .
C18 C 0.6843(5) 0.9914(5) -0.0672(5) 0.0532(15) Uani 1 1 d . U . . .
H18 H 0.620660 1.016929 -0.055485 0.064 Uiso 1 1 calc R . . . .
C7 C 0.4420(5) 0.8591(5) -0.1624(5) 0.0510(14) Uani 1 1 d . U . . .
H7 H 0.483457 0.898339 -0.192551 0.061 Uiso 1 1 calc R . . . .
C5 C 0.3142(4) 0.7293(4) -0.0847(4) 0.0400(12) Uani 1 1 d . U . . .
C11 C 0.6632(5) 0.7584(5) 0.0427(5) 0.0565(16) Uani 1 1 d . U . . .
H11 H 0.741259 0.762755 0.074733 0.068 Uiso 1 1 calc R . . . .
C35 C 0.6578(5) 0.4599(5) 0.2869(5) 0.0487(14) Uani 1 1 d . U . . .
H35 H 0.673875 0.501065 0.242391 0.058 Uiso 1 1 calc R . . . .
C4 C 0.2596(4) 0.7884(4) -0.1576(4) 0.0429(13) Uani 1 1 d . U . . .
C12 C 0.5927(5) 0.6911(5) 0.0701(5) 0.0549(15) Uani 1 1 d . U . . .
H12 H 0.624325 0.651001 0.119281 0.066 Uiso 1 1 calc R . . . .
C13 C 0.7017(4) 0.8904(4) -0.0578(4) 0.0433(13) Uani 1 1 d . U . . .
N4 N 0.8206(5) 0.3409(5) 0.5057(5) 0.0759(18) Uani 1 1 d . U . . .
C25 C 0.2301(4) 0.4452(4) 0.1230(5) 0.0467(13) Uani 1 1 d . U . . .
C1 C 0.1454(5) 0.6523(5) -0.0796(5) 0.0500(14) Uani 1 1 d . U . . .
H1 H 0.106123 0.604837 -0.055414 0.060 Uiso 1 1 calc R . . . .
C19 C 0.0750(5) 0.8409(5) -0.2621(5) 0.0489(14) Uani 1 1 d . U . . .
C26 C 0.3395(5) 0.4271(5) 0.2028(5) 0.0475(14) Uani 1 1 d . U . . .
C29 C 0.5236(4) 0.3685(5) 0.3500(4) 0.0462(13) Uani 1 1 d . U . . .
C14 C 0.8000(5) 0.8552(5) -0.0740(5) 0.0557(15) Uani 1 1 d . U . . .
H14 H 0.815400 0.787985 -0.066605 0.067 Uiso 1 1 calc R . . . .
C15 C 0.8731(5) 0.9197(6) -0.1006(6) 0.0645(18) Uani 1 1 d . U . . .
H15 H 0.938282 0.895544 -0.109932 0.077 Uiso 1 1 calc R . . . .
N5 N 0.9454(5) 0.3252(5) 0.7211(4) 0.0651(15) Uani 1 1 d . U . . .
H5 H 1.011638 0.300108 0.705154 0.078 Uiso 1 1 calc R . . . .
C20 C 0.1018(5) 0.9518(5) -0.2404(6) 0.0586(16) Uani 1 1 d . U . . .
H20 H 0.162352 0.987253 -0.179316 0.070 Uiso 1 1 calc R . . . .
C17 C 0.7579(5) 1.0550(6) -0.0934(5) 0.0613(17) Uani 1 1 d . U . . .
H17 H 0.744531 1.123370 -0.097724 0.074 Uiso 1 1 calc R . . . .
C38 C 0.9214(6) 0.4158(6) 0.5735(6) 0.0678(19) Uani 1 1 d . U . . .
H38A H 0.914399 0.483903 0.555439 0.081 Uiso 1 1 calc R . . . .
H38B H 0.987808 0.391322 0.559318 0.081 Uiso 1 1 calc R . . . .
C21 C 0.0389(7) 1.0072(7) -0.3090(7) 0.083(2) Uani 1 1 d . U . . .
H21 H 0.056559 1.080233 -0.293971 0.100 Uiso 1 1 calc R . . . .
C24 C -0.0194(5) 0.7911(6) -0.3536(5) 0.0645(18) Uani 1 1 d . U . . .
H24 H -0.041005 0.718618 -0.368460 0.077 Uiso 1 1 calc R . . . .
C16 C 0.8529(6) 1.0186(6) -0.1137(6) 0.0710(19) Uani 1 1 d . U . . .
H16 H 0.901021 1.060129 -0.135388 0.085 Uiso 1 1 calc R . . . .
C40 C 0.8449(6) 0.2453(6) 0.6511(6) 0.071(2) Uani 1 1 d . U . . .
H40A H 0.778046 0.264754 0.668179 0.085 Uiso 1 1 calc R . . . .
H40B H 0.857014 0.176893 0.666721 0.085 Uiso 1 1 calc R . . . .
C39 C 0.9356(6) 0.4271(6) 0.6915(6) 0.074(2) Uani 1 1 d . U . . .
H39A H 1.003091 0.476769 0.735700 0.089 Uiso 1 1 calc R . . . .
H39B H 0.870796 0.454983 0.706272 0.089 Uiso 1 1 calc R . . . .
C22 C -0.0524(7) 0.9543(9) -0.4019(7) 0.089(3) Uani 1 1 d . U . . .
H22 H -0.093320 0.991795 -0.449685 0.107 Uiso 1 1 calc R . . . .
C41 C 0.8248(6) 0.2379(6) 0.5310(6) 0.0690(19) Uani 1 1 d . U . . .
H41A H 0.885379 0.206288 0.511080 0.083 Uiso 1 1 calc R . . . .
H41B H 0.753881 0.192510 0.488147 0.083 Uiso 1 1 calc R . . . .
C23 C -0.0801(7) 0.8497(9) -0.4214(6) 0.089(3) Uani 1 1 d . U . . .
H23 H -0.141686 0.815592 -0.482136 0.107 Uiso 1 1 calc R . . . .
O1 O 0.4719(3) 0.5185(3) 0.1430(3) 0.0525(10) Uani 1 1 d . U . . .
C42 C 0.9683(9) 0.3348(10) 0.8431(7) 0.115(3) Uani 1 1 d . U . . .
H42A H 0.974118 0.266332 0.858536 0.172 Uiso 1 1 calc R . . . .
H42B H 1.038125 0.380975 0.884003 0.172 Uiso 1 1 calc R . . . .
H42C H 0.907176 0.363062 0.863075 0.172 Uiso 1 1 calc R . . . .
Cl2 Cl 1.17012(14) 0.28889(17) 0.70432(16) 0.0820(6) Uani 1 1 d . U . . .
C44 C 0.4905(12) 0.2085(14) 0.4505(16) 0.086(3) Uani 0.5 1 d . U P C 2
H44A H 0.492776 0.160811 0.385243 0.103 Uiso 0.5 1 calc R U P C 2
H44B H 0.480052 0.167624 0.500974 0.103 Uiso 0.5 1 calc R U P C 2
C43 C 0.394(2) 0.3488(16) 0.5196(14) 0.116(7) Uani 0.5 1 d . U P C 2
H43A H 0.404460 0.312454 0.577281 0.174 Uiso 0.5 1 calc GR U P C 2
H43B H 0.322110 0.374871 0.505673 0.174 Uiso 0.5 1 calc GR U P C 2
H43C H 0.453775 0.406916 0.540735 0.174 Uiso 0.5 1 calc GR U P C 2
Cl3 Cl 0.5528(16) 0.9531(14) 0.300(2) 0.363(12) Uani 0.5 1 d . U P D 1
Cl1_1 Cl 0.6527(11) 0.9090(12) 0.3262(14) 0.272(7) Uani 0.5 1 d . U P E 2

loop_
_atom_site_aniso_label
_atom_site_aniso_U_11
_atom_site_aniso_U_22
_atom_site_aniso_U_33
_atom_site_aniso_U_23
_atom_site_aniso_U_13
_atom_site_aniso_U_12
C33 0.054(3) 0.093(5) 0.059(3) 0.039(3) 0.018(3) 0.003(3)
C32 0.037(6) 0.082(9) 0.033(6) 0.013(6) 0.006(5) -0.001(6)
C34 0.083(10) 0.083(12) 0.073(10) 0.032(9) 0.015(8) -0.015(8)
Cu1 0.0401(4) 0.0543(5) 0.0537(5) 0.0238(4) 0.0088(3) 0.0015(3)
Cl1 0.0728(11) 0.0999(15) 0.0591(11) 0.0132(10) 0.0240(9) 0.0149(10)
O1AA 0.037(2) 0.071(3) 0.079(3) 0.039(3) 0.004(2) -0.001(2)
N1 0.041(2) 0.062(3) 0.045(3) 0.018(2) 0.015(2) 0.013(2)
O3 0.041(2) 0.069(3) 0.083(3) 0.037(2) 0.014(2) 0.003(2)
F1 0.0420(19) 0.089(3) 0.083(3) 0.036(2) 0.0151(18) 0.0080(19)
N2 0.041(2) 0.042(3) 0.042(3) 0.011(2) 0.006(2) -0.002(2)
C27 0.043(3) 0.044(3) 0.038(3) 0.008(2) 0.009(2) 0.001(2)
C9 0.041(3) 0.046(3) 0.039(3) 0.015(2) 0.014(2) 0.006(2)
C10 0.041(3) 0.045(3) 0.043(3) 0.007(3) 0.012(2) 0.005(2)
O4 0.058(2) 0.119(4) 0.073(3) 0.062(3) 0.011(2) 0.007(3)
C8 0.036(3) 0.047(3) 0.033(3) 0.006(2) 0.002(2) 0.003(2)
C3 0.035(3) 0.054(4) 0.039(3) 0.006(3) 0.006(2) 0.000(2)
C2 0.035(3) 0.050(4) 0.049(3) 0.012(3) 0.005(2) -0.006(2)
N3 0.042(3) 0.071(3) 0.044(3) 0.023(2) 0.010(2) 0.000(2)
C28 0.039(3) 0.045(3) 0.039(3) 0.012(2) 0.010(2) 0.004(2)
C6 0.045(3) 0.049(4) 0.039(3) 0.016(3) 0.007(2) -0.002(3)
C30 0.041(3) 0.065(4) 0.054(4) 0.023(3) 0.017(3) 0.007(3)
C31 0.051(3) 0.072(5) 0.060(4) 0.035(3) 0.018(3) 0.011(3)
C36 0.038(3) 0.052(4) 0.067(4) 0.019(3) 0.017(3) 0.006(3)
C37 0.041(3) 0.061(4) 0.052(4) 0.015(3) 0.003(3) 0.002(3)
C18 0.040(3) 0.062(4) 0.049(3) 0.005(3) 0.009(3) 0.006(3)
C7 0.046(3) 0.057(4) 0.052(3) 0.020(3) 0.017(3) 0.001(3)
C5 0.045(3) 0.039(3) 0.036(3) 0.011(2) 0.012(2) 0.003(2)
C11 0.036(3) 0.077(5) 0.057(4) 0.024(3) 0.012(3) 0.007(3)
C35 0.048(3) 0.056(4) 0.046(3) 0.023(3) 0.015(3) 0.003(3)
C4 0.037(3) 0.048(3) 0.038(3) 0.006(2) 0.008(2) -0.001(2)
C12 0.040(3) 0.067(4) 0.058(4) 0.023(3) 0.009(3) 0.011(3)
C13 0.042(3) 0.044(3) 0.035(3) 0.004(2) 0.005(2) -0.001(2)
N4 0.052(3) 0.066(4) 0.095(4) 0.047(3) -0.011(3) -0.004(3)
C25 0.038(3) 0.040(3) 0.060(4) 0.016(3) 0.011(3) 0.001(2)
C1 0.044(3) 0.053(4) 0.049(3) 0.017(3) 0.011(3) -0.007(3)
C19 0.038(3) 0.064(4) 0.045(3) 0.017(3) 0.011(2) 0.007(3)
C26 0.041(3) 0.049(4) 0.050(3) 0.013(3) 0.011(3) 0.006(3)
C29 0.040(3) 0.053(4) 0.040(3) 0.010(3) 0.007(2) 0.003(3)
C14 0.041(3) 0.056(4) 0.064(4) 0.010(3) 0.012(3) 0.002(3)
C15 0.046(3) 0.067(5) 0.082(5) 0.011(4) 0.028(3) 0.000(3)
N5 0.061(3) 0.081(4) 0.052(3) 0.018(3) 0.015(3) 0.017(3)
C20 0.050(3) 0.059(4) 0.068(4) 0.024(3) 0.014(3) 0.008(3)
C17 0.059(4) 0.056(4) 0.062(4) 0.019(3) 0.008(3) -0.001(3)
C38 0.054(4) 0.065(5) 0.067(4) 0.023(4) -0.006(3) -0.004(3)
C21 0.073(5) 0.081(6) 0.113(7) 0.047(5) 0.036(5) 0.028(4)
C24 0.055(4) 0.078(5) 0.047(4) 0.006(3) 0.004(3) 0.007(3)
C16 0.062(4) 0.069(5) 0.075(5) 0.016(4) 0.018(4) -0.012(4)
C40 0.059(4) 0.087(5) 0.076(5) 0.044(4) 0.019(4) 0.019(4)
C39 0.071(5) 0.069(5) 0.075(5) 0.019(4) 0.012(4) 0.013(4)
C22 0.070(5) 0.125(8) 0.080(6) 0.051(6) 0.015(4) 0.031(5)
C41 0.055(4) 0.084(5) 0.067(4) 0.036(4) 0.008(3) 0.011(4)
C23 0.059(5) 0.128(8) 0.058(5) 0.013(5) -0.007(4) 0.019(5)
O1 0.043(2) 0.055(3) 0.065(3) 0.029(2) 0.0176(19) 0.0067(19)
C42 0.128(8) 0.167(10) 0.057(5) 0.035(6) 0.033(5) 0.030(7)
Cl2 0.0515(10) 0.0985(16) 0.0803(13) 0.0191(11) 0.0008(9) 0.0123(10)
C44 0.060(4) 0.104(7) 0.110(9) 0.065(6) 0.026(5) 0.010(3)
C43 0.20(2) 0.111(10) 0.074(6) 0.053(6) 0.070(10) 0.042(11)
Cl3 0.325(19) 0.36(2) 0.58(3) 0.31(2) 0.24(2) 0.198(18)
Cl1_1 0.206(11) 0.292(16) 0.371(19) 0.131(15) 0.124(13) 0.087(11)

loop_
_atom_type_symbol
_atom_type_description
_atom_type_scat_dispersion_real
_atom_type_scat_dispersion_imag
_atom_type_scat_source
C C 0.0033 0.0016 'International Tables Vol C Tables 4.2.6.8 and 6.1.1.4'
H H 0.0000 0.0000 'International Tables Vol C Tables 4.2.6.8 and 6.1.1.4'
Cl Cl 0.1484 0.1585 'International Tables Vol C Tables 4.2.6.8 and 6.1.1.4'
Cu Cu 0.3201 1.2651 'International Tables Vol C Tables 4.2.6.8 and 6.1.1.4'
F F 0.0171 0.0103 'International Tables Vol C Tables 4.2.6.8 and 6.1.1.4'
N N 0.0061 0.0033 'International Tables Vol C Tables 4.2.6.8 and 6.1.1.4'
O O 0.0106 0.0060 'International Tables Vol C Tables 4.2.6.8 and 6.1.1.4'

loop_
_geom_angle_atom_site_label_1
_geom_angle_atom_site_label_2
_geom_angle_atom_site_label_3
_geom_angle
C34a C33 H33 107.1
C32a C33 H33 107.1
C43b C33 H33A 109.6
N3 C33 H33 107.1
N3 C33 H33A 109.6
N3 C33 C32 105.2(7)
N3 C33 C44 109.3(7)
C44b C33 H33A 109.6
C34a C33 C32 117.3(10)
O1AA Cu1 Cl1 100.45(16)
C33 C32a H32A 110.4
C33 C32a H32B 110.4
O1AA Cu1 N1 163.2(2)
O1AA Cu1 N2 90.25(18)
O1AA Cu1 O1 92.40(17)
H32Aa C32a H32B 108.6
C33 C34a H34A 109.5
C33 C34a H34B 109.5
H34Aa C34a H34B 109.5
H34Aa C34a H34C 109.5
C33 C34a H34C 109.5
H34Ba C34a H34C 109.5
C33 C44b O4 103.8(11)
C34a C33 N3 112.6(8)
C43b C33 N3 108.0(9)
C43b C33 C44 110.5(12)
C33 C44b H44A 111.0
H44Ab C44b H44B 109.0
C33 C44b H44B 111.0
C33 C43b H43A 109.5
C33 C43b H43B 109.5
H43Ab C43b H43B 109.5
C33 C43b H43C 109.5
H43Bb C43b H43C 109.5
H43Ab C43b H43C 109.5
N1 Cu1 Cl1 94.35(14)
N2 Cu1 Cl1 96.05(14)
N2 Cu1 N1 80.30(18)
O1 Cu1 Cl1 97.31(14)
O1 Cu1 N1 93.53(17)
O1 Cu1 N2 165.67(18)
C25 O1AA Cu1 127.8(4)
C9 N1 Cu1 115.0(4)
C9 N1 C12 117.4(5)
C12 N1 Cu1 127.4(4)
C5 N2 Cu1 114.0(3)
C5 N2 C1 118.0(5)
C1 N2 Cu1 127.9(4)
C26 C27 C28 116.1(5)
O1 C27 C28 118.7(5)
O1 C27 C26 125.1(5)
N1 C9 C8 125.4(5)
N1 C9 C5 114.6(5)
C8 C9 C5 120.0(5)
C8 C10 C13 122.2(5)
C11 C10 C8 116.9(5)
C11 C10 C13 120.9(5)
C31 O4 C32 111.2(6)
C31 O4 C44 110.8(7)
C9 C8 C10 116.3(5)
C9 C8 C7 117.9(5)
C10 C8 C7 125.7(5)
C2 C3 C4 116.4(5)
O4 C32a C33 106.6(8)
O4 C32a H32A 110.4
O4 C32a H32B 110.4
O4 C44b H44A 111.0
O4 C44b H44B 111.0
C2 C3 C19 121.9(5)
C4 C3 C19 121.6(5)
C3 C2 H2 119.1
C3 C2 C1 121.7(5)
C1 C2 H2 119.1
C30 N3 C33 120.9(5)
C30 N3 C29 118.9(5)
C29 N3 C33 120.2(5)
C35 C28 C27 120.6(5)
C29 C28 C27 120.1(5)
C29 C28 C35 119.3(5)
C7 C6 H6 118.9
C7 C6 C4 122.2(5)
C4 C6 H6 118.9
N3 C30 H30 117.5
C26 C30 N3 125.1(5)
C26 C30 H30 117.5
O4 C31 C37 119.3(5)
O4 C31 C29 120.1(5)
C37 C31 C29 120.6(6)
F1 C36 C37 117.1(5)
C35 C36 F1 117.6(5)
C35 C36 C37 125.3(5)
C31 C37 C36 117.2(5)
C31 C37 N4 122.8(6)
N4 C37 C36 120.0(5)
C13 C18 H18 119.1
C17 C18 H18 119.1
C17 C18 C13 121.8(6)
C8 C7 H7 119.1
C6 C7 C8 121.8(5)
C6 C7 H7 119.1
N2 C5 C9 116.0(5)
N2 C5 C4 123.8(5)
C4 C5 C9 120.2(5)
C10 C11 H11 118.7
C10 C11 C12 122.5(6)
C12 C11 H11 118.7
C28 C35 H35 120.9
C36 C35 C28 118.2(5)
C36 C35 H35 120.9
C3 C4 C6 124.6(5)
C5 C4 C3 118.0(5)
C5 C4 C6 117.4(5)
N1 C12 C11 121.4(6)
N1 C12 H12 119.3
C11 C12 H12 119.3
C18 C13 C10 122.9(5)
C18 C13 C14 117.5(5)
C14 C13 C10 119.5(5)
C37 N4 C38 123.1(6)
C37 N4 C41 124.4(5)
C41 N4 C38 112.2(5)
O1AA C25 C26 119.2(5)
O3 C25 O1AA 123.0(5)
O3 C25 C26 117.8(5)
N2 C1 C2 122.1(5)
N2 C1 H1 119.0
C2 C1 H1 119.0
C20 C19 C3 122.4(5)
C24 C19 C3 119.7(6)
C24 C19 C20 117.8(6)
C27 C26 C25 124.4(5)
C30 C26 C27 119.1(5)
C30 C26 C25 116.5(5)
N3 C29 C28 120.7(5)
N3 C29 C31 119.9(5)
C28 C29 C31 119.3(5)
C13 C14 H14 119.9
C15 C14 C13 120.2(6)
C15 C14 H14 119.9
C14 C15 H15 119.1
C16 C15 C14 121.9(6)
C16 C15 H15 119.1
C40 N5 H5 106.8
C40 N5 C42 112.8(6)
C39 N5 H5 106.8
C39 N5 C40 110.9(5)
C39 N5 C42 112.4(7)
C42 N5 H5 106.8
C19 C20 H20 119.9
C21 C20 C19 120.2(7)
C21 C20 H20 119.9
C18 C17 H17 119.7
C18 C17 C16 120.6(6)
C16 C17 H17 119.7
N4 C38 H38A 109.6
N4 C38 H38B 109.6
N4 C38 C39 110.3(6)
H38A C38 H38B 108.1
C39 C38 H38A 109.6
C39 C38 H38B 109.6
C20 C21 H21 119.8
C20 C21 C22 120.3(8)
C22 C21 H21 119.8
C19 C24 H24 119.9
C23 C24 C19 120.1(7)
C23 C24 H24 119.9
C15 C16 C17 117.9(6)
C15 C16 H16 121.0
C17 C16 H16 121.0
N5 C40 H40A 109.4
N5 C40 H40B 109.4
N5 C40 C41 111.3(6)
H40A C40 H40B 108.0
C41 C40 H40A 109.4
C41 C40 H40B 109.4
N5 C39 C38 110.9(6)
N5 C39 H39A 109.5
N5 C39 H39B 109.5
C38 C39 H39A 109.5
C38 C39 H39B 109.5
H39A C39 H39B 108.1
C21 C22 H22 120.1
C23 C22 C21 119.8(8)
C23 C22 H22 120.1
N4 C41 C40 111.7(7)
N4 C41 H41A 109.3
N4 C41 H41B 109.3
C40 C41 H41A 109.3
C40 C41 H41B 109.3
H41A C41 H41B 107.9
C24 C23 H23 119.2
C22 C23 C24 121.6(8)
C22 C23 H23 119.2
C27 O1 Cu1 122.8(3)
N5 C42 H42A 109.5
N5 C42 H42B 109.5
N5 C42 H42C 109.5
H42A C42 H42B 109.5
H42A C42 H42C 109.5
H42B C42 H42C 109.5

loop_
_geom_bond_atom_site_label_1
_geom_bond_atom_site_label_2
_geom_bond_distance
C33 H33 0.9800
C33 H33A 0.9800
C33 C32 1.533(13)
C32a H32A 0.9700
C32a H32B 0.9700
C33 C34 1.406(17)
C34a H34A 0.9600
C34a H34B 0.9600
C34a H34C 0.9600
C32a O4 1.504(12)
C33 N3 1.487(8)
C33 C44 1.545(16)
C44b H44A 0.9700
C44b H44B 0.9700
C33 C43 1.437(19)
C43b H43A 0.9600
C43b H43B 0.9600
C43b H43C 0.9600
Cu1 Cl1 2.483(2)
Cu1 O1AA 1.935(4)
Cu1 N1 2.012(5)
Cu1 N2 2.011(5)
Cu1 O1 1.949(4)
O1AA C25 1.250(7)
N1 C9 1.335(7)
N1 C12 1.344(7)
O3 C25 1.229(6)
F1 C36 1.370(6)
N2 C5 1.341(7)
N2 C1 1.344(7)
C27 C28 1.453(7)
C27 C26 1.432(8)
C27 O1 1.262(7)
C9 C8 1.397(7)
C9 C5 1.451(7)
C10 C8 1.436(7)
C10 C11 1.370(8)
C10 C13 1.490(8)
O4 C31 1.355(7)
O4 C44 1.550(17)
C8 C7 1.442(8)
C3 C2 1.384(8)
C3 C4 1.435(7)
C3 C19 1.454(8)
C2 H2 0.9300
C2 C1 1.384(8)
N3 C30 1.356(7)
N3 C29 1.358(7)
C28 C35 1.415(7)
C28 C29 1.409(8)
C6 H6 0.9300
C6 C7 1.327(8)
C6 C4 1.444(7)
C30 H30 0.9300
C30 C26 1.352(8)
C31 C37 1.364(8)
C31 C29 1.448(8)
C36 C37 1.407(8)
C36 C35 1.350(8)
C37 N4 1.388(8)
C18 H18 0.9300
C18 C13 1.376(8)
C18 C17 1.367(9)
C7 H7 0.9300
C5 C4 1.402(7)
C11 H11 0.9300
C11 C12 1.379(8)
C35 H35 0.9300
C12 H12 0.9300
C13 C14 1.406(8)
N4 C38 1.458(9)
N4 C41 1.452(9)
C25 C26 1.518(8)
C1 H1 0.9300
C19 C20 1.413(9)
C19 C24 1.407(8)
C14 H14 0.9300
C14 C15 1.373(9)
C15 H15 0.9300
C15 C16 1.369(10)
N5 H5 0.9800
N5 C40 1.495(9)
N5 C39 1.466(9)
N5 C42 1.531(9)
C20 H20 0.9300
C20 C21 1.370(9)
C17 H17 0.9300
C17 C16 1.394(9)
C38 H38A 0.9700
C38 H38B 0.9700
C38 C39 1.497(10)
C21 H21 0.9300
C21 C22 1.406(12)
C24 H24 0.9300
C24 C23 1.383(11)
C16 H16 0.9300
C40 H40A 0.9700
C40 H40B 0.9700
C40 C41 1.518(10)
C39 H39A 0.9700
C39 H39B 0.9700
C22 H22 0.9300
C22 C23 1.337(12)
C41 H41A 0.9700
C41 H41B 0.9700
C23 H23 0.9300
C42 H42A 0.9600
C42 H42B 0.9600
C42 H42C 0.9600

loop_
_geom_torsion_atom_site_label_1
_geom_torsion_atom_site_label_2
_geom_torsion_atom_site_label_3
_geom_torsion_atom_site_label_4
_geom_torsion
C34a C33 C32a O4 62.2(12)
C33 C32a O4 C31 63.2(10)
C44b C33 N3 C30 149.6(9)
C43b C33 C44b O4 -59.8(14)
N3 C33 C44b O4 59.0(12)
N3 C33 C32a O4 -63.8(10)
C43b C33 N3 C30 -90.1(12)
C34a C33 N3 C30 84.8(10)
C32a C33 N3 C30 -146.3(7)
C32a C33 N3 C29 36.4(9)
C34a C33 N3 C29 -92.5(10)
C44b C33 N3 C29 -27.7(11)
C43b C33 N3 C29 92.6(12)
C32a O4 C31 C37 149.5(7)
C44b O4 C31 C37 -144.0(9)
C44b O4 C31 C29 36.1(11)
C31 O4 C44b C33 -64.7(12)
C32a O4 C31 C29 -30.4(9)
C33 N3 C30 C26 179.7(6)
C33 N3 C29 C28 -179.4(6)
C33 N3 C29 C31 -4.3(9)
Cu1 O1AA C25 O3 165.3(5)
Cu1 O1AA C25 C26 -16.6(8)
Cu1 N1 C9 C8 177.6(4)
Cu1 N1 C9 C5 -4.0(6)
Cu1 N1 C12 C11 -174.2(5)
Cu1 N2 C5 C9 1.4(6)
Cu1 N2 C5 C4 -175.6(4)
Cu1 N2 C1 C2 173.7(4)
O1AA C25 C26 C27 -5.0(9)
O1AA C25 C26 C30 177.6(6)
N1 C9 C8 C10 -4.4(8)
N1 C9 C8 C7 174.5(5)
N1 C9 C5 N2 1.7(7)
N1 C9 C5 C4 178.8(5)
O3 C25 C26 C27 173.1(6)
O3 C25 C26 C30 -4.2(8)
F1 C36 C37 C31 -176.1(6)
F1 C36 C37 N4 3.0(9)
F1 C36 C35 C28 174.4(5)
N2 C5 C4 C3 0.7(8)
N2 C5 C4 C6 -176.6(5)
C27 C28 C35 C36 179.5(5)
C27 C28 C29 N3 -0.6(8)
C27 C28 C29 C31 -175.7(5)
C9 N1 C12 C11 0.0(9)
C9 C8 C7 C6 6.5(8)
C9 C5 C4 C3 -176.1(5)
C9 C5 C4 C6 6.6(7)
C10 C8 C7 C6 -174.7(5)
C10 C11 C12 N1 -0.6(10)
C10 C13 C14 C15 179.6(6)
O4 C31 C37 C36 -177.4(6)
O4 C31 C37 N4 3.6(10)
O4 C31 C29 N3 0.1(9)
O4 C31 C29 C28 175.2(6)
C8 C9 C5 N2 -179.8(5)
C8 C9 C5 C4 -2.7(8)
C8 C10 C11 C12 -1.2(9)
C8 C10 C13 C18 44.2(8)
C8 C10 C13 C14 -136.9(6)
C3 C2 C1 N2 2.0(9)
C3 C19 C20 C21 -179.1(6)
C3 C19 C24 C23 179.9(6)
C2 C3 C4 C6 175.8(5)
C2 C3 C4 C5 -1.3(7)
C2 C3 C19 C20 126.8(6)
C2 C3 C19 C24 -50.4(8)
N3 C30 C26 C27 -0.2(10)
N3 C30 C26 C25 177.3(5)
C28 C27 C26 C30 2.8(8)
C28 C27 C26 C25 -174.5(5)
C28 C27 O1 Cu1 -163.5(4)
C30 N3 C29 C28 3.2(8)
C30 N3 C29 C31 178.3(6)
C31 C37 N4 C38 -131.0(8)
C31 C37 N4 C41 41.9(11)
C36 C37 N4 C38 50.0(10)
C36 C37 N4 C41 -137.2(7)
C37 C31 C29 N3 -179.8(6)
C37 C31 C29 C28 -4.7(9)
C37 C36 C35 C28 -3.3(10)
C37 N4 C38 C39 115.8(7)
C37 N4 C41 C40 -119.0(7)
C18 C13 C14 C15 -1.5(9)
C18 C17 C16 C15 -3.6(10)
C7 C6 C4 C3 178.8(6)
C7 C6 C4 C5 -4.1(8)
C5 N2 C1 C2 -2.6(8)
C5 C9 C8 C10 177.3(5)
C5 C9 C8 C7 -3.8(8)
C11 C10 C8 C9 3.4(8)
C11 C10 C8 C7 -175.4(6)
C11 C10 C13 C18 -137.6(6)
C11 C10 C13 C14 41.3(8)
C35 C28 C29 N3 178.0(5)
C35 C28 C29 C31 2.9(8)
C35 C36 C37 C31 1.5(10)
C35 C36 C37 N4 -179.4(6)
C4 C3 C2 C1 0.0(8)
C4 C3 C19 C20 -51.2(8)
C4 C3 C19 C24 131.5(6)
C4 C6 C7 C8 -2.5(9)
C12 N1 C9 C8 2.6(8)
C12 N1 C9 C5 -178.9(5)
C13 C10 C8 C9 -178.3(5)
C13 C10 C8 C7 2.9(8)
C13 C10 C11 C12 -179.5(6)
C13 C18 C17 C16 1.3(10)
C13 C14 C15 C16 -0.9(11)
N4 C38 C39 N5 58.8(8)
C1 N2 C5 C9 178.2(5)
C1 N2 C5 C4 1.2(8)
C19 C3 C2 C1 -178.1(5)
C19 C3 C4 C6 -6.1(8)
C19 C3 C4 C5 176.9(5)
C19 C20 C21 C22 -0.5(10)
C19 C24 C23 C22 -0.8(12)
C26 C27 C28 C35 179.1(5)
C26 C27 C28 C29 -2.4(8)
C26 C27 O1 Cu1 18.7(8)
C29 N3 C30 C26 -2.9(9)
C29 C28 C35 C36 0.9(8)
C29 C31 C37 C36 2.5(10)
C29 C31 C37 N4 -176.5(6)
C14 C15 C16 C17 3.4(11)
N5 C40 C41 N4 -51.7(7)
C20 C19 C24 C23 2.5(9)
C20 C21 C22 C23 2.2(12)
C17 C18 C13 C10 -179.8(6)
C17 C18 C13 C14 1.3(9)
C38 N4 C41 C40 54.6(8)
C21 C22 C23 C24 -1.6(13)
C24 C19 C20 C21 -1.9(9)
C40 N5 C39 C38 -56.6(7)
C39 N5 C40 C41 52.9(8)
C41 N4 C38 C39 -57.8(8)
O1 C27 C28 C35 1.1(8)
O1 C27 C28 C29 179.6(5)
O1 C27 C26 C30 -179.4(6)
O1 C27 C26 C25 3.3(9)
C42 N5 C40 C41 -179.9(7)
C42 N5 C39 C38 176.0(7)
